data_7062683
loop_
_publ_author_name
'Mishra, Abhishek'
'Chaudhary, Simran'
'Kamboj, Nisha'
'Lama, Prem'
'Majumder, Moumita'
'Metre, Ramesh K.'

_publ_section_title
;
 Stabilization of unusual discrete diorganotin carboxylates using the
 intramolecular coordination approach: synthesis, structure, TD-DFT, and
 Hirshfeld surface analyses
;
_journal_issue 36
_journal_name_full 'New Journal of Chemistry'
_journal_page_first 17129
_journal_page_last 17141
_journal_paper_doi 10.1039/D3NJ02228E
_journal_volume 47
_journal_year 2023
_chemical_formula_sum 'C31 H21 N5 O4 Sn'
_chemical_formula_weight 646.22
_space_group_crystal_system monoclinic
_space_group_IT_number 14
_space_group_name_Hall '-P 2ybc'
_space_group_name_H-M_alt 'P 1 21/c 1'
_atom_sites_solution_hydrogens geom
_atom_sites_solution_primary direct
_atom_sites_solution_secondary difmap
_audit_creation_method SHELXL-2018/3
_audit_update_record
;
2023-05-04 deposited with the CCDC.	2023-08-17 downloaded from the CCDC.
;
_cell_angle_alpha 90
_cell_angle_beta 113.157(6)
_cell_angle_gamma 90
_cell_formula_units_Z 4
_cell_length_a 12.485(7)
_cell_length_b 15.878(8)
_cell_length_c 14.951(8)
_cell_measurement_reflns_used 9810
_cell_measurement_temperature 298(2)
_cell_measurement_theta_max 25.91
_cell_measurement_theta_min 2.19
_cell_volume 2725(3)
_computing_cell_refinement 'Bruker SAINT'
_computing_data_collection 'Bruker APEX2'
_computing_data_reduction 'Bruker SAINT'
_computing_structure_refinement 'SHELXL-2018/3 (Sheldrick, 2018)'
_computing_structure_solution 'SHELXT 2018/2 (Sheldrick, 2018)'
_diffrn_ambient_temperature 298(2)
_diffrn_measured_fraction_theta_full 1.000
_diffrn_measured_fraction_theta_max 1.000
_diffrn_measurement_device_type 'Bruker APEX-II CCD'
_diffrn_measurement_method '\f and \w scans'
_diffrn_radiation_type MoK\a
_diffrn_radiation_wavelength 0.71073
_diffrn_reflns_av_R_equivalents 0.0243
_diffrn_reflns_av_unetI/netI 0.0139
_diffrn_reflns_Laue_measured_fraction_full 1.000
_diffrn_reflns_Laue_measured_fraction_max 1.000
_diffrn_reflns_limit_h_max 14
_diffrn_reflns_limit_h_min -14
_diffrn_reflns_limit_k_max 18
_diffrn_reflns_limit_k_min -18
_diffrn_reflns_limit_l_max 17
_diffrn_reflns_limit_l_min -17
_diffrn_reflns_number 34575
_diffrn_reflns_point_group_measured_fraction_full 1.000
_diffrn_reflns_point_group_measured_fraction_max 1.000
_diffrn_reflns_theta_full 24.999
_diffrn_reflns_theta_max 24.999
_diffrn_reflns_theta_min 1.774
_exptl_absorpt_coefficient_mu 0.985
_exptl_absorpt_correction_type multi-scan
_exptl_absorpt_process_details SADABS
_exptl_crystal_colour colourless
_exptl_crystal_density_diffrn 1.575
_exptl_crystal_description Block
_exptl_crystal_F_000 1296
_exptl_crystal_size_max 0.393
_exptl_crystal_size_mid 0.341
_exptl_crystal_size_min 0.298
_exptl_transmission_factor_max 0.7453
_exptl_transmission_factor_min 0.6952
_refine_diff_density_max 0.262
_refine_diff_density_min -0.216
_refine_diff_density_rms 0.041
_refine_ls_extinction_method none
_refine_ls_goodness_of_fit_ref 1.051
_refine_ls_hydrogen_treatment constr
_refine_ls_matrix_type full
_refine_ls_number_parameters 370
_refine_ls_number_reflns 4788
_refine_ls_number_restraints 0
_refine_ls_restrained_S_all 1.051
_refine_ls_R_factor_all 0.0212
_refine_ls_R_factor_gt 0.0180
_refine_ls_shift/su_max 0.003
_refine_ls_shift/su_mean 0.000
_refine_ls_structure_factor_coef Fsqd
_refine_ls_weighting_details 'w=1/[\s^2^(Fo^2^)+(0.0213P)^2^+1.2454P] where P=(Fo^2^+2Fc^2^)/3'
_refine_ls_weighting_scheme calc
_refine_ls_wR_factor_gt 0.0444
_refine_ls_wR_factor_ref 0.0469
_reflns_Friedel_coverage 0.000
_reflns_number_gt 4342
_reflns_number_total 4788
_reflns_threshold_expression 'I > 2\s(I)'
_cod_data_source_file d3nj02228e2.cif
_cod_data_source_block 1
_cod_depositor_comments 'Adding full bibliography for 7062679--7062683.cif.'
_cod_original_cell_volume 2725(2)
_cod_original_sg_symbol_H-M 'P 21/c'
_cod_database_code 7062683
_shelx_shelxl_version_number 2018/3
_shelx_space_group_comment
;
The symmetry employed for this shelxl refinement is uniquely defined
by the following loop, which should always be used as a source of
symmetry information in preference to the above space-group names.
They are only intended as comments.
;
_shelx_estimated_absorpt_t_min 0.698
_shelx_estimated_absorpt_t_max 0.758

loop_
_space_group_symop_operation_xyz
'x, y, z'
'-x, y+1/2, -z+1/2'
'-x, -y, -z'
'x, -y-1/2, z-1/2'

loop_
_atom_site_label
_atom_site_type_symbol
_atom_site_fract_x
_atom_site_fract_y
_atom_site_fract_z
_atom_site_U_iso_or_equiv
_atom_site_adp_type
_atom_site_occupancy
_atom_site_site_symmetry_order
_atom_site_calc_flag
_atom_site_refinement_flags_posn
_atom_site_refinement_flags_adp
_atom_site_refinement_flags_occupancy
_atom_site_disorder_assembly
_atom_site_disorder_group
Sn1 Sn 0.71946(2) 0.66638(2) 0.44069(2) 0.03027(5) Uani 1 1 d . . . . .
O1 O 0.59608(11) 0.63246(8) 0.50737(9) 0.0383(3) Uani 1 1 d . . . . .
O2 O 0.55900(13) 0.54239(10) 0.60636(10) 0.0512(4) Uani 1 1 d . . . . .
O3 O 0.85991(11) 0.61512(8) 0.40204(10) 0.0409(3) Uani 1 1 d . . . . .
O4 O 0.94253(12) 0.49958(9) 0.37341(11) 0.0500(4) Uani 1 1 d . . . . .
N1 N 0.74509(13) 0.53229(9) 0.48310(11) 0.0328(3) Uani 1 1 d . . . . .
N2 N 0.69088(14) 0.84562(10) 0.53521(12) 0.0391(4) Uani 1 1 d . . . . .
N3 N 0.62589(13) 0.80364(10) 0.46382(11) 0.0341(3) Uani 1 1 d . . . . .
N4 N 0.68504(14) 0.78312(10) 0.25403(12) 0.0416(4) Uani 1 1 d . . . . .
N5 N 0.76011(13) 0.77983(10) 0.33901(12) 0.0363(4) Uani 1 1 d . . . . .
C1 C 0.60653(16) 0.56220(12) 0.55159(13) 0.0375(4) Uani 1 1 d . . . . .
C2 C 0.68559(16) 0.50002(12) 0.53187(13) 0.0375(4) Uani 1 1 d . . . . .
C3 C 0.69765(19) 0.41607(14) 0.55734(17) 0.0519(5) Uani 1 1 d . . . . .
H3 H 0.657707 0.393073 0.592522 0.062 Uiso 1 1 calc R U . . .
C4 C 0.7701(2) 0.36711(14) 0.52955(19) 0.0587(6) Uani 1 1 d . . . . .
H4 H 0.778348 0.310167 0.545359 0.070 Uiso 1 1 calc R U . . .
C5 C 0.83067(18) 0.40135(13) 0.47852(17) 0.0504(5) Uani 1 1 d . . . . .
H5 H 0.879198 0.368200 0.459218 0.060 Uiso 1 1 calc R U . . .
C6 C 0.81717(16) 0.48642(12) 0.45687(14) 0.0370(4) Uani 1 1 d . . . . .
C7 C 0.87947(16) 0.53616(12) 0.40609(13) 0.0369(4) Uani 1 1 d . . . . .
C8 C 0.83006(15) 0.72640(11) 0.56970(13) 0.0319(4) Uani 1 1 d . . . . .
C9 C 0.93159(17) 0.69031(13) 0.63514(15) 0.0411(5) Uani 1 1 d . . . . .
H9 H 0.955239 0.637893 0.621920 0.049 Uiso 1 1 calc R U . . .
C10 C 0.99799(18) 0.73216(15) 0.72025(15) 0.0507(5) Uani 1 1 d . . . . .
H10 H 1.065535 0.707100 0.764148 0.061 Uiso 1 1 calc R U . . .
C11 C 0.96570(19) 0.80996(16) 0.74083(16) 0.0525(6) Uani 1 1 d . . . . .
H11 H 1.011835 0.837829 0.797675 0.063 Uiso 1 1 calc R U . . .
C12 C 0.86489(18) 0.84650(13) 0.67705(15) 0.0454(5) Uani 1 1 d . . . . .
H12 H 0.842086 0.899079 0.690634 0.054 Uiso 1 1 calc R U . . .
C13 C 0.79752(16) 0.80459(12) 0.59251(14) 0.0344(4) Uani 1 1 d . . . . .
C14 C 0.51545(17) 0.84166(12) 0.40916(15) 0.0399(4) Uani 1 1 d . . . . .
C15 C 0.4963(2) 0.92685(15) 0.40814(19) 0.0622(6) Uani 1 1 d . . . . .
H15 H 0.556924 0.963316 0.442354 0.075 Uiso 1 1 calc R U . . .
C16 C 0.3857(2) 0.95768(18) 0.3555(2) 0.0792(8) Uani 1 1 d . . . . .
H16 H 0.371825 1.015299 0.354314 0.095 Uiso 1 1 calc R U . . .
C17 C 0.2964(2) 0.9041(2) 0.3052(2) 0.0726(8) Uani 1 1 d . . . . .
H17 H 0.222051 0.925336 0.270656 0.087 Uiso 1 1 calc R U . . .
C18 C 0.3165(2) 0.81982(19) 0.3057(2) 0.0694(7) Uani 1 1 d . . . . .
H18 H 0.256020 0.783570 0.270555 0.083 Uiso 1 1 calc R U . . .
C19 C 0.42586(18) 0.78819(16) 0.35793(17) 0.0540(6) Uani 1 1 d . . . . .
H19 H 0.439202 0.730521 0.358600 0.065 Uiso 1 1 calc R U . . .
C20 C 0.59215(16) 0.66030(11) 0.29750(13) 0.0339(4) Uani 1 1 d . . . . .
C21 C 0.50168(18) 0.60338(13) 0.26752(14) 0.0429(5) Uani 1 1 d . . . . .
H21 H 0.498576 0.561399 0.309809 0.051 Uiso 1 1 calc R U . . .
C22 C 0.41497(19) 0.60832(15) 0.17437(16) 0.0530(5) Uani 1 1 d . . . . .
H22 H 0.353615 0.570082 0.155076 0.064 Uiso 1 1 calc R U . . .
C23 C 0.4192(2) 0.66928(15) 0.11054(17) 0.0557(6) Uani 1 1 d . . . . .
H23 H 0.361027 0.671925 0.048211 0.067 Uiso 1 1 calc R U . . .
C24 C 0.50930(19) 0.72639(14) 0.13878(15) 0.0497(5) Uani 1 1 d . . . . .
H24 H 0.512432 0.767729 0.095803 0.060 Uiso 1 1 calc R U . . .
C25 C 0.59529(16) 0.72175(12) 0.23174(13) 0.0370(4) Uani 1 1 d . . . . .
C26 C 0.85064(19) 0.84139(12) 0.36121(15) 0.0429(5) Uani 1 1 d . . . . .
C27 C 0.8342(2) 0.91626(15) 0.31034(18) 0.0637(7) Uani 1 1 d . . . . .
H27 H 0.762315 0.929302 0.261655 0.076 Uiso 1 1 calc R U . . .
C28 C 0.9268(3) 0.97117(19) 0.3333(2) 0.0910(10) Uani 1 1 d . . . . .
H28 H 0.917298 1.021468 0.299170 0.109 Uiso 1 1 calc R U . . .
C29 C 1.0320(3) 0.9527(2) 0.4055(2) 0.0894(10) Uani 1 1 d . . . . .
H29 H 1.093592 0.990461 0.420197 0.107 Uiso 1 1 calc R U . . .
C30 C 1.0474(2) 0.87861(19) 0.4564(2) 0.0730(8) Uani 1 1 d . . . . .
H30 H 1.119180 0.866212 0.505704 0.088 Uiso 1 1 calc R U . . .
C31 C 0.9560(2) 0.82258(15) 0.43433(17) 0.0537(6) Uani 1 1 d . . . . .
H31 H 0.965757 0.772421 0.468763 0.064 Uiso 1 1 calc R U . . .

loop_
_atom_site_aniso_label
_atom_site_aniso_U_11
_atom_site_aniso_U_22
_atom_site_aniso_U_33
_atom_site_aniso_U_23
_atom_site_aniso_U_13
_atom_site_aniso_U_12
Sn1 0.03257(8) 0.02690(7) 0.03311(8) 0.00241(5) 0.01481(6) 0.00174(5)
O1 0.0414(7) 0.0369(7) 0.0433(7) 0.0029(6) 0.0239(6) 0.0000(6)
O2 0.0604(9) 0.0555(9) 0.0475(8) 0.0022(7) 0.0317(7) -0.0133(7)
O3 0.0432(8) 0.0363(8) 0.0522(8) 0.0031(6) 0.0284(7) 0.0059(6)
O4 0.0455(8) 0.0488(9) 0.0603(9) -0.0078(7) 0.0257(7) 0.0089(7)
N1 0.0326(8) 0.0290(8) 0.0344(8) 0.0022(6) 0.0105(7) 0.0000(6)
N2 0.0400(9) 0.0327(9) 0.0434(9) -0.0008(7) 0.0151(8) 0.0031(7)
N3 0.0333(8) 0.0318(8) 0.0393(9) 0.0045(7) 0.0165(7) 0.0031(7)
N4 0.0466(10) 0.0408(10) 0.0409(10) 0.0060(7) 0.0209(8) 0.0000(8)
N5 0.0393(9) 0.0328(8) 0.0421(9) 0.0027(7) 0.0217(8) 0.0017(7)
C1 0.0356(10) 0.0410(11) 0.0330(10) -0.0025(8) 0.0103(8) -0.0089(8)
C2 0.0344(10) 0.0360(10) 0.0368(10) 0.0044(8) 0.0083(8) -0.0058(8)
C3 0.0468(12) 0.0411(12) 0.0643(14) 0.0167(10) 0.0182(11) -0.0031(10)
C4 0.0511(14) 0.0310(11) 0.0836(17) 0.0148(11) 0.0153(12) 0.0019(10)
C5 0.0414(12) 0.0328(11) 0.0692(15) 0.0005(10) 0.0134(11) 0.0041(9)
C6 0.0307(10) 0.0321(10) 0.0413(10) -0.0010(8) 0.0067(8) 0.0025(8)
C7 0.0307(10) 0.0391(11) 0.0353(10) -0.0014(8) 0.0071(8) 0.0037(8)
C8 0.0307(9) 0.0336(10) 0.0332(9) 0.0016(7) 0.0146(8) -0.0007(8)
C9 0.0356(10) 0.0448(11) 0.0445(11) 0.0044(9) 0.0174(9) 0.0078(9)
C10 0.0316(11) 0.0705(16) 0.0438(12) 0.0049(11) 0.0080(9) 0.0048(10)
C11 0.0421(12) 0.0670(15) 0.0419(12) -0.0120(11) 0.0096(10) -0.0083(11)
C12 0.0456(12) 0.0416(12) 0.0482(12) -0.0088(9) 0.0177(10) -0.0044(9)
C13 0.0329(10) 0.0333(10) 0.0386(10) 0.0006(8) 0.0157(8) 0.0000(8)
C14 0.0369(11) 0.0419(11) 0.0424(11) 0.0068(9) 0.0173(9) 0.0092(9)
C15 0.0527(14) 0.0437(13) 0.0794(17) 0.0143(12) 0.0143(12) 0.0110(11)
C16 0.0687(18) 0.0569(16) 0.103(2) 0.0292(16) 0.0245(17) 0.0274(14)
C17 0.0454(14) 0.094(2) 0.0697(17) 0.0246(15) 0.0127(13) 0.0247(14)
C18 0.0386(13) 0.086(2) 0.0749(18) -0.0109(15) 0.0133(12) 0.0083(13)
C19 0.0393(12) 0.0555(14) 0.0653(15) -0.0073(11) 0.0184(11) 0.0061(10)
C20 0.0377(10) 0.0326(10) 0.0335(9) 0.0018(8) 0.0164(8) 0.0035(8)
C21 0.0484(12) 0.0388(11) 0.0429(11) 0.0019(9) 0.0195(10) -0.0047(9)
C22 0.0480(13) 0.0559(14) 0.0510(13) -0.0037(11) 0.0152(11) -0.0126(11)
C23 0.0495(13) 0.0670(16) 0.0402(12) 0.0067(11) 0.0066(10) -0.0031(11)
C24 0.0536(13) 0.0540(13) 0.0406(11) 0.0128(10) 0.0177(10) 0.0017(11)
C25 0.0393(10) 0.0378(10) 0.0374(10) 0.0045(8) 0.0188(9) 0.0019(8)
C26 0.0503(12) 0.0401(11) 0.0463(12) -0.0022(9) 0.0275(10) -0.0070(9)
C27 0.0775(17) 0.0466(14) 0.0618(15) 0.0069(11) 0.0218(13) -0.0137(12)
C28 0.118(3) 0.0588(18) 0.090(2) 0.0074(15) 0.035(2) -0.0395(18)
C29 0.095(2) 0.082(2) 0.092(2) -0.0125(18) 0.038(2) -0.0513(19)
C30 0.0565(16) 0.086(2) 0.0748(18) -0.0078(16) 0.0243(14) -0.0249(14)
C31 0.0497(13) 0.0585(14) 0.0568(14) 0.0020(11) 0.0252(11) -0.0094(11)

loop_
_atom_type_symbol
_atom_type_description
_atom_type_scat_dispersion_real
_atom_type_scat_dispersion_imag
_atom_type_scat_source
C C 0.0033 0.0016 'International Tables Vol C Tables 4.2.6.8 and 6.1.1.4'
H H 0.0000 0.0000 'International Tables Vol C Tables 4.2.6.8 and 6.1.1.4'
N N 0.0061 0.0033 'International Tables Vol C Tables 4.2.6.8 and 6.1.1.4'
O O 0.0106 0.0060 'International Tables Vol C Tables 4.2.6.8 and 6.1.1.4'
Sn Sn -0.6537 1.4246 'International Tables Vol C Tables 4.2.6.8 and 6.1.1.4'

loop_
_geom_angle_atom_site_label_1
_geom_angle_atom_site_label_2
_geom_angle_atom_site_label_3
_geom_angle
_geom_angle_site_symmetry_1
_geom_angle_site_symmetry_3
_geom_angle_publ_flag
C8 Sn1 C20 155.70(7) . . ?
C8 Sn1 O1 91.11(7) . . ?
C20 Sn1 O1 93.79(7) . . ?
C8 Sn1 O3 95.99(7) . . ?
C20 Sn1 O3 94.40(7) . . ?
O1 Sn1 O3 142.80(5) . . ?
C8 Sn1 N1 101.79(7) . . ?
C20 Sn1 N1 102.34(6) . . ?
O1 Sn1 N1 71.51(5) . . ?
O3 Sn1 N1 71.29(5) . . ?
C8 Sn1 N5 90.80(7) . . ?
C20 Sn1 N5 70.86(7) . . ?
O1 Sn1 N5 141.73(5) . . ?
O3 Sn1 N5 74.80(6) . . ?
N1 Sn1 N5 144.79(5) . . ?
C8 Sn1 N3 70.18(7) . . ?
C20 Sn1 N3 88.53(6) . . ?
O1 Sn1 N3 73.14(5) . . ?
O3 Sn1 N3 143.27(5) . . ?
N1 Sn1 N3 143.54(5) . . ?
N5 Sn1 N3 71.67(6) . . ?
C1 O1 Sn1 120.00(12) . . ?
C7 O3 Sn1 120.51(12) . . ?
C6 N1 C2 122.57(16) . . ?
C6 N1 Sn1 118.76(12) . . ?
C2 N1 Sn1 118.64(12) . . ?
N3 N2 C13 114.12(16) . . ?
N2 N3 C14 114.77(16) . . ?
N2 N3 Sn1 113.09(12) . . ?
C14 N3 Sn1 132.12(12) . . ?
N5 N4 C25 114.63(15) . . ?
N4 N5 C26 114.56(16) . . ?
N4 N5 Sn1 113.14(12) . . ?
C26 N5 Sn1 132.28(13) . . ?
O2 C1 O1 126.30(19) . . ?
O2 C1 C2 119.30(18) . . ?
O1 C1 C2 114.40(16) . . ?
N1 C2 C3 119.99(19) . . ?
N1 C2 C1 113.89(16) . . ?
C3 C2 C1 126.10(18) . . ?
C4 C3 C2 118.5(2) . . ?
C4 C3 H3 120.8 . . ?
C2 C3 H3 120.8 . . ?
C3 C4 C5 120.9(2) . . ?
C3 C4 H4 119.6 . . ?
C5 C4 H4 119.6 . . ?
C4 C5 C6 118.1(2) . . ?
C4 C5 H5 120.9 . . ?
C6 C5 H5 120.9 . . ?
N1 C6 C5 119.96(19) . . ?
N1 C6 C7 113.86(16) . . ?
C5 C6 C7 126.16(18) . . ?
O4 C7 O3 126.10(19) . . ?
O4 C7 C6 119.54(18) . . ?
O3 C7 C6 114.36(16) . . ?
C9 C8 C13 118.10(18) . . ?
C9 C8 Sn1 123.22(14) . . ?
C13 C8 Sn1 118.62(13) . . ?
C8 C9 C10 120.1(2) . . ?
C8 C9 H9 119.9 . . ?
C10 C9 H9 119.9 . . ?
C11 C10 C9 121.0(2) . . ?
C11 C10 H10 119.5 . . ?
C9 C10 H10 119.5 . . ?
C10 C11 C12 119.7(2) . . ?
C10 C11 H11 120.2 . . ?
C12 C11 H11 120.2 . . ?
C11 C12 C13 119.6(2) . . ?
C11 C12 H12 120.2 . . ?
C13 C12 H12 120.2 . . ?
C12 C13 C8 121.52(18) . . ?
C12 C13 N2 114.69(17) . . ?
C8 C13 N2 123.69(17) . . ?
C15 C14 C19 120.2(2) . . ?
C15 C14 N3 123.1(2) . . ?
C19 C14 N3 116.64(18) . . ?
C14 C15 C16 119.1(2) . . ?
C14 C15 H15 120.5 . . ?
C16 C15 H15 120.5 . . ?
C17 C16 C15 120.6(3) . . ?
C17 C16 H16 119.7 . . ?
C15 C16 H16 119.7 . . ?
C18 C17 C16 120.0(2) . . ?
C18 C17 H17 120.0 . . ?
C16 C17 H17 120.0 . . ?
C17 C18 C19 120.1(3) . . ?
C17 C18 H18 119.9 . . ?
C19 C18 H18 119.9 . . ?
C14 C19 C18 120.0(2) . . ?
C14 C19 H19 120.0 . . ?
C18 C19 H19 120.0 . . ?
C21 C20 C25 118.42(18) . . ?
C21 C20 Sn1 123.72(14) . . ?
C25 C20 Sn1 117.67(14) . . ?
C20 C21 C22 120.34(19) . . ?
C20 C21 H21 119.8 . . ?
C22 C21 H21 119.8 . . ?
C23 C22 C21 120.5(2) . . ?
C23 C22 H22 119.7 . . ?
C21 C22 H22 119.7 . . ?
C22 C23 C24 120.1(2) . . ?
C22 C23 H23 120.0 . . ?
C24 C23 H23 120.0 . . ?
C23 C24 C25 119.4(2) . . ?
C23 C24 H24 120.3 . . ?
C25 C24 H24 120.3 . . ?
C24 C25 C20 121.25(18) . . ?
C24 C25 N4 115.29(17) . . ?
C20 C25 N4 123.46(17) . . ?
C31 C26 C27 120.9(2) . . ?
C31 C26 N5 117.27(18) . . ?
C27 C26 N5 121.8(2) . . ?
C28 C27 C26 118.6(3) . . ?
C28 C27 H27 120.7 . . ?
C26 C27 H27 120.7 . . ?
C29 C28 C27 120.9(3) . . ?
C29 C28 H28 119.6 . . ?
C27 C28 H28 119.6 . . ?
C28 C29 C30 120.2(3) . . ?
C28 C29 H29 119.9 . . ?
C30 C29 H29 119.9 . . ?
C29 C30 C31 119.8(3) . . ?
C29 C30 H30 120.1 . . ?
C31 C30 H30 120.1 . . ?
C26 C31 C30 119.6(2) . . ?
C26 C31 H31 120.2 . . ?
C30 C31 H31 120.2 . . ?

loop_
_geom_bond_atom_site_label_1
_geom_bond_atom_site_label_2
_geom_bond_distance
_geom_bond_site_symmetry_2
_geom_bond_publ_flag
Sn1 C8 2.1073(19) . ?
Sn1 C20 2.108(2) . ?
Sn1 O1 2.2056(15) . ?
Sn1 O3 2.2062(15) . ?
Sn1 N1 2.2088(18) . ?
Sn1 N5 2.5338(17) . ?
Sn1 N3 2.5597(18) . ?
O1 C1 1.277(2) . ?
O2 C1 1.226(2) . ?
O3 C7 1.274(2) . ?
O4 C7 1.224(2) . ?
N1 C6 1.331(2) . ?
N1 C2 1.331(2) . ?
N2 N3 1.249(2) . ?
N2 C13 1.426(2) . ?
N3 C14 1.431(2) . ?
N4 N5 1.249(2) . ?
N4 C25 1.422(3) . ?
N5 C26 1.431(3) . ?
C1 C2 1.505(3) . ?
C2 C3 1.378(3) . ?
C3 C4 1.375(3) . ?
C3 H3 0.9300 . ?
C4 C5 1.380(3) . ?
C4 H4 0.9300 . ?
C5 C6 1.384(3) . ?
C5 H5 0.9300 . ?
C6 C7 1.506(3) . ?
C8 C9 1.384(3) . ?
C8 C13 1.390(3) . ?
C9 C10 1.385(3) . ?
C9 H9 0.9300 . ?
C10 C11 1.371(3) . ?
C10 H10 0.9300 . ?
C11 C12 1.373(3) . ?
C11 H11 0.9300 . ?
C12 C13 1.383(3) . ?
C12 H12 0.9300 . ?
C14 C15 1.373(3) . ?
C14 C19 1.373(3) . ?
C15 C16 1.383(3) . ?
C15 H15 0.9300 . ?
C16 C17 1.368(4) . ?
C16 H16 0.9300 . ?
C17 C18 1.362(4) . ?
C17 H17 0.9300 . ?
C18 C19 1.374(3) . ?
C18 H18 0.9300 . ?
C19 H19 0.9300 . ?
C20 C21 1.377(3) . ?
C20 C25 1.397(3) . ?
C21 C22 1.390(3) . ?
C21 H21 0.9300 . ?
C22 C23 1.375(3) . ?
C22 H22 0.9300 . ?
C23 C24 1.376(3) . ?
C23 H23 0.9300 . ?
C24 C25 1.384(3) . ?
C24 H24 0.9300 . ?
C26 C31 1.372(3) . ?
C26 C27 1.382(3) . ?
C27 C28 1.379(4) . ?
C27 H27 0.9300 . ?
C28 C29 1.364(5) . ?
C28 H28 0.9300 . ?
C29 C30 1.374(4) . ?
C29 H29 0.9300 . ?
C30 C31 1.381(3) . ?
C30 H30 0.9300 . ?
C31 H31 0.9300 . ?

loop_
_geom_torsion_atom_site_label_1
_geom_torsion_atom_site_label_2
_geom_torsion_atom_site_label_3
_geom_torsion_atom_site_label_4
_geom_torsion
_geom_torsion_site_symmetry_1
_geom_torsion_site_symmetry_2
_geom_torsion_site_symmetry_3
_geom_torsion_site_symmetry_4
_geom_torsion_publ_flag
C13 N2 N3 C14 176.24(15) . . . . ?
C13 N2 N3 Sn1 -5.33(19) . . . . ?
C25 N4 N5 C26 179.74(16) . . . . ?
C25 N4 N5 Sn1 -1.58(19) . . . . ?
Sn1 O1 C1 O2 165.54(15) . . . . ?
Sn1 O1 C1 C2 -14.6(2) . . . . ?
C6 N1 C2 C3 0.2(3) . . . . ?
Sn1 N1 C2 C3 178.47(15) . . . . ?
C6 N1 C2 C1 -178.29(16) . . . . ?
Sn1 N1 C2 C1 0.0(2) . . . . ?
O2 C1 C2 N1 -170.81(17) . . . . ?
O1 C1 C2 N1 9.3(2) . . . . ?
O2 C1 C2 C3 10.9(3) . . . . ?
O1 C1 C2 C3 -169.04(19) . . . . ?
N1 C2 C3 C4 -1.3(3) . . . . ?
C1 C2 C3 C4 177.0(2) . . . . ?
C2 C3 C4 C5 0.9(4) . . . . ?
C3 C4 C5 C6 0.5(3) . . . . ?
C2 N1 C6 C5 1.3(3) . . . . ?
Sn1 N1 C6 C5 -176.98(14) . . . . ?
C2 N1 C6 C7 -177.52(16) . . . . ?
Sn1 N1 C6 C7 4.2(2) . . . . ?
C4 C5 C6 N1 -1.6(3) . . . . ?
C4 C5 C6 C7 177.06(19) . . . . ?
Sn1 O3 C7 O4 168.67(15) . . . . ?
Sn1 O3 C7 C6 -11.5(2) . . . . ?
N1 C6 C7 O4 -175.56(17) . . . . ?
C5 C6 C7 O4 5.7(3) . . . . ?
N1 C6 C7 O3 4.6(2) . . . . ?
C5 C6 C7 O3 -174.15(19) . . . . ?
C13 C8 C9 C10 -0.4(3) . . . . ?
Sn1 C8 C9 C10 -177.70(15) . . . . ?
C8 C9 C10 C11 -0.8(3) . . . . ?
C9 C10 C11 C12 1.2(3) . . . . ?
C10 C11 C12 C13 -0.4(3) . . . . ?
C11 C12 C13 C8 -0.8(3) . . . . ?
C11 C12 C13 N2 175.77(19) . . . . ?
C9 C8 C13 C12 1.1(3) . . . . ?
Sn1 C8 C13 C12 178.60(15) . . . . ?
C9 C8 C13 N2 -175.07(17) . . . . ?
Sn1 C8 C13 N2 2.4(2) . . . . ?
N3 N2 C13 C12 -173.75(17) . . . . ?
N3 N2 C13 C8 2.7(3) . . . . ?
N2 N3 C14 C15 24.2(3) . . . . ?
Sn1 N3 C14 C15 -153.86(18) . . . . ?
N2 N3 C14 C19 -154.36(19) . . . . ?
Sn1 N3 C14 C19 27.6(3) . . . . ?
C19 C14 C15 C16 0.5(4) . . . . ?
N3 C14 C15 C16 -178.0(2) . . . . ?
C14 C15 C16 C17 0.0(4) . . . . ?
C15 C16 C17 C18 -0.8(5) . . . . ?
C16 C17 C18 C19 1.1(4) . . . . ?
C15 C14 C19 C18 -0.2(4) . . . . ?
N3 C14 C19 C18 178.4(2) . . . . ?
C17 C18 C19 C14 -0.5(4) . . . . ?
C25 C20 C21 C22 -1.0(3) . . . . ?
Sn1 C20 C21 C22 173.93(16) . . . . ?
C20 C21 C22 C23 0.9(3) . . . . ?
C21 C22 C23 C24 -0.4(4) . . . . ?
C22 C23 C24 C25 0.0(4) . . . . ?
C23 C24 C25 C20 -0.1(3) . . . . ?
C23 C24 C25 N4 179.7(2) . . . . ?
C21 C20 C25 C24 0.6(3) . . . . ?
Sn1 C20 C25 C24 -174.61(15) . . . . ?
C21 C20 C25 N4 -179.18(18) . . . . ?
Sn1 C20 C25 N4 5.6(2) . . . . ?
N5 N4 C25 C24 177.94(18) . . . . ?
N5 N4 C25 C20 -2.2(3) . . . . ?
N4 N5 C26 C31 -154.56(19) . . . . ?
Sn1 N5 C26 C31 27.1(3) . . . . ?
N4 N5 C26 C27 24.3(3) . . . . ?
Sn1 N5 C26 C27 -154.08(17) . . . . ?
C31 C26 C27 C28 1.2(4) . . . . ?
N5 C26 C27 C28 -177.6(2) . . . . ?
C26 C27 C28 C29 -0.8(5) . . . . ?
C27 C28 C29 C30 0.1(5) . . . . ?
C28 C29 C30 C31 0.1(5) . . . . ?
C27 C26 C31 C30 -1.0(4) . . . . ?
N5 C26 C31 C30 177.9(2) . . . . ?
C29 C30 C31 C26 0.3(4) . . . . ?
